data_7128782
loop_
_publ_author_name
'Navarro, Miquel'
'Miranda-Pizarro, Juan'
'Moreno, Juan J.'
'Navarro-Gilabert, Carlos'
'Fern\'andez, Israel'
'Campos, Jes\'us'

_publ_section_title
;
 A dicoordinate gold(I)-ethylene complex.
;
_journal_issue 73
_journal_name_full 'Chemical communications (Cambridge, England)'
_journal_page_first 9280
_journal_page_last 9283
_journal_paper_doi 10.1039/d1cc02769g
_journal_volume 57
_journal_year 2021
_chemical_formula_sum 'C66 H87 Ag Au F12 O P Sb2'
_chemical_formula_weight 1703.66
_space_group_crystal_system triclinic
_space_group_IT_number 2
_space_group_name_Hall '-P 1'
_space_group_name_H-M_alt 'P -1'
_atom_sites_solution_hydrogens geom
_audit_creation_method SHELXL-2014/7
_audit_update_record
;
2021-04-19 deposited with the CCDC.	2021-08-11 downloaded from the CCDC.
;
_cell_angle_alpha 112.837(3)
_cell_angle_beta 102.452(2)
_cell_angle_gamma 94.349(3)
_cell_formula_units_Z 2
_cell_length_a 13.5895(9)
_cell_length_b 16.7018(12)
_cell_length_c 18.5193(13)
_cell_measurement_reflns_used 9331
_cell_measurement_temperature 100(2)
_cell_measurement_theta_max 28.17
_cell_measurement_theta_min 2.27
_cell_volume 3722.8(5)
_computing_cell_refinement 'Bruker APEX3'
_computing_data_collection 'Bruker APEX3'
_computing_data_reduction 'Bruker APEX3'
_computing_structure_refinement 'SHELXL-2014/7 (Sheldrick, 2014)'
_computing_structure_solution 'SHELXT 2014/5 (Sheldrick, 2014)'
_diffrn_ambient_temperature 100(2)
_diffrn_measured_fraction_theta_full 1.000
_diffrn_measured_fraction_theta_max 0.996
_diffrn_measurement_device_type 'Bruker D8Quest'
_diffrn_measurement_method '\f and \w scans'
_diffrn_radiation_type MoK\a
_diffrn_radiation_wavelength 0.71073
_diffrn_reflns_av_R_equivalents 0.0746
_diffrn_reflns_av_unetI/netI 0.0455
_diffrn_reflns_Laue_measured_fraction_full 1.000
_diffrn_reflns_Laue_measured_fraction_max 0.996
_diffrn_reflns_limit_h_max 18
_diffrn_reflns_limit_h_min -18
_diffrn_reflns_limit_k_max 22
_diffrn_reflns_limit_k_min -22
_diffrn_reflns_limit_l_max 24
_diffrn_reflns_limit_l_min -24
_diffrn_reflns_number 120540
_diffrn_reflns_point_group_measured_fraction_full 1.000
_diffrn_reflns_point_group_measured_fraction_max 0.996
_diffrn_reflns_theta_full 25.242
_diffrn_reflns_theta_max 28.354
_diffrn_reflns_theta_min 2.025
_diffrn_source 'IuS 3.0 Microfocus Source'
_exptl_absorpt_coefficient_mu 3.029
_exptl_absorpt_correction_T_max 0.7457
_exptl_absorpt_correction_T_min 0.5079
_exptl_absorpt_correction_type multi-scan
_exptl_absorpt_process_details ' Apex3 v2016.9-0 (Bruker, 2016)'
_exptl_crystal_colour colorless
_exptl_crystal_density_diffrn 1.520
_exptl_crystal_description prism
_exptl_crystal_F_000 1684
_exptl_crystal_size_max 0.19
_exptl_crystal_size_mid 0.14
_exptl_crystal_size_min 0.14
_platon_squeeze_details
;
Apart from a well-resolved pentane molecule, 
the unit cell contains another four pentane molecules which have
been treated  as a diffuse contribution to the overall 
scattering without specific atom positions by SQUEEZE/PLATON
;
_refine_diff_density_max 1.524
_refine_diff_density_min -4.042
_refine_diff_density_rms 0.145
_refine_ls_extinction_method none
_refine_ls_goodness_of_fit_ref 1.021
_refine_ls_hydrogen_treatment constr
_refine_ls_matrix_type full
_refine_ls_number_parameters 780
_refine_ls_number_reflns 18541
_refine_ls_number_restraints 22
_refine_ls_restrained_S_all 1.027
_refine_ls_R_factor_all 0.0743
_refine_ls_R_factor_gt 0.0509
_refine_ls_shift/su_max 0.001
_refine_ls_shift/su_mean 0.000
_refine_ls_structure_factor_coef Fsqd
_refine_ls_weighting_details 'w=1/[\s^2^(Fo^2^)+(0.0637P)^2^+17.1676P] where P=(Fo^2^+2Fc^2^)/3'
_refine_ls_weighting_scheme calc
_refine_ls_wR_factor_gt 0.1242
_refine_ls_wR_factor_ref 0.1388
_reflns_Friedel_coverage 0.000
_reflns_number_gt 14275
_reflns_number_total 18541
_reflns_threshold_expression 'I > 2\s(I)'
_cod_data_source_file d1cc02769g2.cif
_cod_data_source_block jcm04121a_sq
_cod_depositor_comments 'Adding full bibliography for 7128779--7128784.cif.'
_cod_database_code 7128782
_shelx_shelxl_version_number 2014/7
_shelx_space_group_comment
;
The symmetry employed for this shelxl refinement is uniquely defined
by the following loop, which should always be used as a source of
symmetry information in preference to the above space-group names.
They are only intended as comments.
;
_platon_squeeze_void_probe_radius 1.20

loop_
_space_group_symop_operation_xyz
'x, y, z'
'-x, -y, -z'

loop_
_atom_site_label
_atom_site_type_symbol
_atom_site_fract_x
_atom_site_fract_y
_atom_site_fract_z
_atom_site_U_iso_or_equiv
_atom_site_adp_type
_atom_site_occupancy
_atom_site_site_symmetry_order
_atom_site_calc_flag
_atom_site_refinement_flags_posn
_atom_site_refinement_flags_adp
_atom_site_refinement_flags_occupancy
_atom_site_disorder_assembly
_atom_site_disorder_group
Ag1 Ag 0.5000 0.5000 0.5000 0.04258(18) Uani 1 2 d S . P . .
Ag2 Ag 0.0000 0.5000 0.0000 0.03615(15) Uani 1 2 d S . P . .
Au1 Au 0.36265(2) 0.62021(2) 0.24952(2) 0.02884(7) Uani 1 1 d . . . . .
C1 C 0.1810(4) 0.7499(4) 0.2963(3) 0.0286(12) Uani 1 1 d . . . . .
C2 C 0.1755(4) 0.8383(4) 0.3334(4) 0.0323(12) Uani 1 1 d . . . . .
H2 H 0.2320 0.8776 0.3759 0.039 Uiso 1 1 calc R U . . .
C3 C 0.0880(5) 0.8714(4) 0.3094(4) 0.0357(13) Uani 1 1 d . . . . .
C4 C 0.0079(5) 0.8104(5) 0.2470(4) 0.0385(14) Uani 1 1 d . . . . .
H4 H -0.0524 0.8304 0.2291 0.046 Uiso 1 1 calc R U . . .
C5 C 0.0127(4) 0.7217(5) 0.2098(4) 0.0363(14) Uani 1 1 d . . . . .
H5 H -0.0445 0.6822 0.1682 0.044 Uiso 1 1 calc R U . . .
C6 C 0.0999(4) 0.6898(4) 0.2325(4) 0.0312(12) Uani 1 1 d . . . . .
C7 C 0.1003(4) 0.5929(4) 0.1898(3) 0.0311(12) Uani 1 1 d . . . . .
C8 C 0.1438(4) 0.5610(5) 0.1237(4) 0.0342(13) Uani 1 1 d . . . . .
H8 H 0.2019 0.6019 0.1242 0.041 Uiso 1 1 calc R U . . .
C9 C 0.1439(4) 0.4694(5) 0.0835(4) 0.0380(14) Uani 1 1 d . . . . .
H9 H 0.2025 0.4538 0.0591 0.046 Uiso 1 1 calc R U . . .
C10 C 0.1033(5) 0.4084(5) 0.1096(4) 0.0368(14) Uani 1 1 d . . . . .
C11 C 0.0599(4) 0.4418(5) 0.1740(4) 0.0353(13) Uani 1 1 d . . . . .
H11 H 0.0303 0.4020 0.1920 0.042 Uiso 1 1 calc R U . . .
C12 C 0.0581(4) 0.5316(4) 0.2134(4) 0.0315(12) Uani 1 1 d . . . . .
H12 H 0.0273 0.5513 0.2573 0.038 Uiso 1 1 calc R U . . .
C13 C 0.0787(5) 0.9678(5) 0.3499(5) 0.0465(17) Uani 1 1 d . . . . .
C14 C -0.0166(6) 0.9718(6) 0.3838(7) 0.076(3) Uani 1 1 d . . . . .
H14A H -0.0105 0.9409 0.4196 0.113 Uiso 1 1 calc R U . . .
H14B H -0.0785 0.9434 0.3386 0.113 Uiso 1 1 calc R U . . .
H14C H -0.0210 1.0335 0.4147 0.113 Uiso 1 1 calc R U . . .
C15 C 0.1719(6) 1.0237(5) 0.4199(5) 0.0542(19) Uani 1 1 d . . . . .
H15A H 0.2327 1.0224 0.3993 0.081 Uiso 1 1 calc R U . . .
H15B H 0.1820 0.9999 0.4611 0.081 Uiso 1 1 calc R U . . .
H15C H 0.1608 1.0847 0.4441 0.081 Uiso 1 1 calc R U . . .
C16 C 0.0640(8) 1.0064(6) 0.2871(6) 0.080(3) Uani 1 1 d . . . . .
H16A H 0.0497 1.0664 0.3114 0.120 Uiso 1 1 calc R U . . .
H16B H 0.0064 0.9695 0.2405 0.120 Uiso 1 1 calc R U . . .
H16C H 0.1264 1.0083 0.2690 0.120 Uiso 1 1 calc R U . . .
C17 C 0.1088(5) 0.3111(5) 0.0675(4) 0.0434(15) Uani 1 1 d . . . . .
C18 C 0.0554(8) 0.2559(6) 0.1002(6) 0.067(2) Uani 1 1 d . . . . .
H18A H 0.0534 0.1933 0.0673 0.101 Uiso 1 1 calc R U . . .
H18B H -0.0147 0.2673 0.0979 0.101 Uiso 1 1 calc R U . . .
H18C H 0.0926 0.2712 0.1567 0.101 Uiso 1 1 calc R U . . .
C19 C 0.2218(6) 0.3003(7) 0.0789(5) 0.068(3) Uani 1 1 d . . . . .
H19A H 0.2258 0.2377 0.0522 0.102 Uiso 1 1 calc R U . . .
H19B H 0.2560 0.3229 0.1370 0.102 Uiso 1 1 calc R U . . .
H19C H 0.2555 0.3335 0.0547 0.102 Uiso 1 1 calc R U . . .
C20 C 0.0596(6) 0.2779(6) -0.0241(4) 0.0551(19) Uani 1 1 d . . . . .
H20A H 0.0960 0.3122 -0.0460 0.083 Uiso 1 1 calc R U . . .
H20B H -0.0124 0.2851 -0.0333 0.083 Uiso 1 1 calc R U . . .
H20C H 0.0636 0.2154 -0.0515 0.083 Uiso 1 1 calc R U . . .
C21 C 0.2138(4) 0.6478(4) 0.3860(3) 0.0280(11) Uani 1 1 d . . . . .
C22 C 0.1279(4) 0.6795(4) 0.4086(3) 0.0281(11) Uani 1 1 d . . . . .
H22 H 0.1148 0.7342 0.4074 0.034 Uiso 1 1 calc R U . . .
C23 C 0.0609(4) 0.6343(4) 0.4326(3) 0.0277(11) Uani 1 1 d . . . . .
C24 C 0.0837(4) 0.5552(4) 0.4347(3) 0.0245(10) Uani 1 1 d . . . . .
H24 H 0.0401 0.5229 0.4515 0.029 Uiso 1 1 calc R U . . .
C25 C 0.1686(4) 0.5227(4) 0.4129(3) 0.0300(12) Uani 1 1 d . . . . .
H25 H 0.1803 0.4673 0.4127 0.036 Uiso 1 1 calc R U . . .
C26 C 0.2373(4) 0.5696(4) 0.3914(3) 0.0273(11) Uani 1 1 d . . . . .
C27 C 0.3315(4) 0.5352(4) 0.3725(3) 0.0286(11) Uani 1 1 d . . . . .
C28 C 0.4289(4) 0.5848(4) 0.4189(4) 0.0321(12) Uani 1 1 d . . . . .
H28 H 0.4354 0.6502 0.4482 0.038 Uiso 1 1 calc R U . . .
C29 C 0.5165(4) 0.5509(5) 0.4002(4) 0.0348(13) Uani 1 1 d . . . . .
H29 H 0.5791 0.5952 0.4141 0.042 Uiso 1 1 calc R U . . .
C30 C 0.5086(4) 0.4691(5) 0.3371(4) 0.0341(13) Uani 1 1 d . . . . .
C31 C 0.4111(4) 0.4209(5) 0.2930(4) 0.0346(13) Uani 1 1 d . . . . .
H31 H 0.4041 0.3646 0.2498 0.042 Uiso 1 1 calc R U . . .
C32 C 0.3231(4) 0.4531(4) 0.3104(4) 0.0335(13) Uani 1 1 d . . . . .
H32 H 0.2574 0.4185 0.2795 0.040 Uiso 1 1 calc R U . . .
C33 C -0.0322(5) 0.6735(4) 0.4548(4) 0.0381(14) Uani 1 1 d . . . . .
C34 C 0.0033(7) 0.7663(5) 0.5242(6) 0.057(2) Uani 1 1 d . . . . .
H34A H -0.0563 0.7902 0.5399 0.086 Uiso 1 1 calc R U . . .
H34B H 0.0391 0.8049 0.5060 0.086 Uiso 1 1 calc R U . . .
H34C H 0.0498 0.7630 0.5711 0.086 Uiso 1 1 calc R U . . .
C35 C -0.0965(5) 0.6160(5) 0.4817(4) 0.0410(15) Uani 1 1 d . . . . .
H35A H -0.0543 0.6114 0.5295 0.061 Uiso 1 1 calc R U . . .
H35B H -0.1207 0.5570 0.4373 0.061 Uiso 1 1 calc R U . . .
H35C H -0.1553 0.6431 0.4953 0.061 Uiso 1 1 calc R U . . .
C36 C -0.1007(5) 0.6802(6) 0.3796(5) 0.052(2) Uani 1 1 d . . . . .
H36A H -0.1612 0.7041 0.3931 0.077 Uiso 1 1 calc R U . . .
H36B H -0.1222 0.6213 0.3346 0.077 Uiso 1 1 calc R U . . .
H36C H -0.0619 0.7192 0.3634 0.077 Uiso 1 1 calc R U . . .
C37 C 0.6054(5) 0.4346(6) 0.3181(4) 0.0460(17) Uani 1 1 d . . . . .
C38 C 0.6664(5) 0.4204(5) 0.3908(4) 0.0426(15) Uani 1 1 d . . . . .
H38A H 0.6902 0.4773 0.4381 0.064 Uiso 1 1 calc R U . . .
H38B H 0.7255 0.3937 0.3773 0.064 Uiso 1 1 calc R U . . .
H38C H 0.6225 0.3810 0.4033 0.064 Uiso 1 1 calc R U . . .
C39 C 0.6712(6) 0.5046(7) 0.3044(5) 0.067(3) Uani 1 1 d . . . . .
H39A H 0.6307 0.5171 0.2606 0.100 Uiso 1 1 calc R U . . .
H39B H 0.7317 0.4819 0.2893 0.100 Uiso 1 1 calc R U . . .
H39C H 0.6930 0.5589 0.3545 0.100 Uiso 1 1 calc R U . . .
C40 C 0.5819(6) 0.3491(7) 0.2437(5) 0.076(3) Uani 1 1 d . . . . .
H40A H 0.5425 0.3037 0.2525 0.113 Uiso 1 1 calc R U . . .
H40B H 0.6461 0.3307 0.2332 0.113 Uiso 1 1 calc R U . . .
H40C H 0.5419 0.3570 0.1969 0.113 Uiso 1 1 calc R U . . .
C41 C 0.3727(4) 0.7978(4) 0.4273(4) 0.0282(11) Uani 1 1 d . . . . .
C42 C 0.3485(4) 0.8263(4) 0.5018(4) 0.0288(11) Uani 1 1 d . . . . .
H42 H 0.2841 0.8021 0.5037 0.035 Uiso 1 1 calc R U . . .
C43 C 0.4151(4) 0.8888(4) 0.5731(4) 0.0319(12) Uani 1 1 d . . . . .
C44 C 0.5078(5) 0.9247(4) 0.5682(4) 0.0396(14) Uani 1 1 d . . . . .
H44 H 0.5548 0.9685 0.6156 0.047 Uiso 1 1 calc R U . . .
C45 C 0.5319(5) 0.8966(4) 0.4941(4) 0.0367(13) Uani 1 1 d . . . . .
H45 H 0.5959 0.9218 0.4924 0.044 Uiso 1 1 calc R U . . .
C46 C 0.4666(4) 0.8332(4) 0.4224(4) 0.0297(12) Uani 1 1 d . . . . .
C47 C 0.5004(4) 0.8059(4) 0.3461(4) 0.0298(12) Uani 1 1 d . . . . .
C48 C 0.5962(4) 0.7807(5) 0.3462(4) 0.0421(15) Uani 1 1 d . . . . .
H48 H 0.6365 0.7768 0.3931 0.051 Uiso 1 1 calc R U . . .
C49 C 0.6323(5) 0.7615(5) 0.2783(4) 0.0484(18) Uani 1 1 d . . . . .
H49 H 0.6977 0.7447 0.2796 0.058 Uiso 1 1 calc R U . . .
C50 C 0.5761(4) 0.7657(4) 0.2077(4) 0.0370(14) Uani 1 1 d . . . . .
C51 C 0.4789(4) 0.7875(4) 0.2072(4) 0.0336(12) Uani 1 1 d . . . . .
H51 H 0.4371 0.7886 0.1595 0.040 Uiso 1 1 calc R U . . .
C52 C 0.4427(4) 0.8074(4) 0.2755(4) 0.0326(12) Uani 1 1 d . . . . .
H52 H 0.3764 0.8225 0.2738 0.039 Uiso 1 1 calc R U . . .
C53 C 0.3837(5) 0.9155(4) 0.6532(4) 0.0368(13) Uani 1 1 d . . . . .
C54 C 0.3033(7) 0.9746(7) 0.6530(5) 0.071(3) Uani 1 1 d . . . . .
H54A H 0.2448 0.9432 0.6053 0.107 Uiso 1 1 calc R U . . .
H54B H 0.3332 1.0287 0.6510 0.107 Uiso 1 1 calc R U . . .
H54C H 0.2801 0.9897 0.7025 0.107 Uiso 1 1 calc R U . . .
C55 C 0.4754(6) 0.9667(5) 0.7278(4) 0.0479(17) Uani 1 1 d . . . . .
H55A H 0.4531 0.9802 0.7775 0.072 Uiso 1 1 calc R U . . .
H55B H 0.5024 1.0218 0.7260 0.072 Uiso 1 1 calc R U . . .
H55C H 0.5291 0.9307 0.7274 0.072 Uiso 1 1 calc R U . . .
C56 C 0.3421(7) 0.8331(5) 0.6621(5) 0.055(2) Uani 1 1 d . . . . .
H56A H 0.3934 0.7946 0.6586 0.083 Uiso 1 1 calc R U . . .
H56B H 0.2794 0.8014 0.6186 0.083 Uiso 1 1 calc R U . . .
H56C H 0.3268 0.8506 0.7149 0.083 Uiso 1 1 calc R U . . .
C57 C 0.6199(6) 0.7479(6) 0.1343(5) 0.057(2) Uani 1 1 d . U . . .
C58 C 0.7292(8) 0.7608(12) 0.1552(7) 0.127(5) Uani 1 1 d . U . . .
H58A H 0.7538 0.7705 0.1128 0.190 Uiso 1 1 calc R U . . .
H58B H 0.7519 0.7084 0.1602 0.190 Uiso 1 1 calc R U . . .
H58C H 0.7570 0.8124 0.2072 0.190 Uiso 1 1 calc R U . . .
C59 C 0.5671(9) 0.6678(10) 0.0665(7) 0.125(5) Uani 1 1 d . U . . .
H59A H 0.5960 0.6597 0.0206 0.188 Uiso 1 1 calc R U . . .
H59B H 0.4943 0.6710 0.0511 0.188 Uiso 1 1 calc R U . . .
H59C H 0.5746 0.6179 0.0814 0.188 Uiso 1 1 calc R U . . .
C60 C 0.5910(13) 0.8165(12) 0.0991(9) 0.136(5) Uani 1 1 d . U . . .
H60A H 0.6312 0.8749 0.1364 0.203 Uiso 1 1 calc R U . . .
H60B H 0.5179 0.8188 0.0928 0.203 Uiso 1 1 calc R U . . .
H60C H 0.6056 0.7991 0.0461 0.203 Uiso 1 1 calc R U . . .
C61 C 0.4220(5) 0.5420(6) 0.1673(4) 0.0472(17) Uani 1 1 d . . . . .
C80 C 0.9154(7) 0.3172(7) 0.2850(6) 0.064(2) Uani 1 1 d D . . . .
H80A H 0.9033 0.3157 0.3348 0.096 Uiso 1 1 calc R U . . .
H80B H 0.9015 0.3730 0.2826 0.096 Uiso 1 1 calc R U . . .
H80C H 0.9869 0.3125 0.2851 0.096 Uiso 1 1 calc R U . . .
C81 C 0.8501(9) 0.2460(8) 0.2167(8) 0.107(5) Uani 1 1 d D . . . .
H81A H 0.8511 0.2556 0.1673 0.128 Uiso 1 1 calc R U . . .
H81B H 0.7792 0.2452 0.2222 0.128 Uiso 1 1 calc R U . . .
C82 C 0.8787(11) 0.1578(9) 0.2056(9) 0.114(5) Uani 1 1 d D . . . .
H82A H 0.9462 0.1568 0.1936 0.137 Uiso 1 1 calc R U . . .
H82B H 0.8870 0.1525 0.2579 0.137 Uiso 1 1 calc R U . . .
C83 C 0.8078(13) 0.0809(10) 0.1426(16) 0.231(15) Uani 1 1 d D . . . .
H83A H 0.7900 0.0932 0.0937 0.277 Uiso 1 1 calc R U . . .
H83B H 0.7445 0.0783 0.1605 0.277 Uiso 1 1 calc R U . . .
C84 C 0.8324(12) -0.0100(9) 0.1151(11) 0.148(7) Uani 1 1 d D . . . .
H84A H 0.8936 -0.0112 0.0951 0.222 Uiso 1 1 calc R U . . .
H84B H 0.7746 -0.0515 0.0714 0.222 Uiso 1 1 calc R U . . .
H84C H 0.8450 -0.0271 0.1608 0.222 Uiso 1 1 calc R U . . .
F1 F 0.2813(4) 0.2526(3) 0.2746(3) 0.0667(13) Uani 1 1 d . . . . .
F2 F 0.3087(3) 0.3715(3) 0.4270(2) 0.0448(9) Uani 1 1 d . . . . .
F3 F 0.4475(3) 0.2759(4) 0.3916(3) 0.0687(14) Uani 1 1 d . . . . .
F4 F 0.3297(5) 0.2475(3) 0.4786(3) 0.0710(15) Uani 1 1 d . . . . .
F5 F 0.3085(4) 0.1281(3) 0.3276(3) 0.0611(12) Uani 1 1 d . . . . .
F6 F 0.1662(3) 0.2269(3) 0.3625(4) 0.0711(15) Uani 1 1 d . . . . .
F7 F 0.6577(5) 0.4835(8) 0.1154(4) 0.152(4) Uani 1 1 d . . . . .
F8 F 0.6895(3) 0.4237(4) -0.0293(3) 0.0744(17) Uani 1 1 d . . . . .
F9 F 0.8373(5) 0.5377(4) 0.0916(3) 0.0810(16) Uani 1 1 d . . . . .
F10 F 0.8592(4) 0.3782(4) 0.0269(3) 0.0729(15) Uani 1 1 d . . . . .
F11 F 0.6869(5) 0.3207(6) 0.0500(5) 0.138(4) Uani 1 1 d . . . . .
F12 F 0.8290(3) 0.4391(5) 0.1746(3) 0.0827(19) Uani 1 1 d . . . . .
O1 O 0.4529(5) 0.4956(4) 0.1231(4) 0.0700(17) Uani 1 1 d . . . . .
P1 P 0.28391(10) 0.70622(10) 0.34224(9) 0.0266(3) Uani 1 1 d . . . . .
Sb1 Sb 0.30620(3) 0.24845(3) 0.37594(3) 0.03817(11) Uani 1 1 d . . . . .
Sb2 Sb 0.75770(3) 0.43108(5) 0.07346(3) 0.06205(18) Uani 1 1 d . . . . .

loop_
_atom_site_aniso_label
_atom_site_aniso_U_11
_atom_site_aniso_U_22
_atom_site_aniso_U_33
_atom_site_aniso_U_23
_atom_site_aniso_U_13
_atom_site_aniso_U_12
Ag1 0.0338(3) 0.0742(5) 0.0385(4) 0.0404(4) 0.0114(3) 0.0178(3)
Ag2 0.0282(3) 0.0523(4) 0.0270(3) 0.0184(3) 0.0014(2) 0.0083(3)
Au1 0.02418(10) 0.03791(12) 0.02985(11) 0.02052(9) 0.00592(8) 0.00453(8)
C1 0.018(2) 0.047(3) 0.033(3) 0.029(3) 0.008(2) 0.008(2)
C2 0.023(3) 0.040(3) 0.040(3) 0.026(3) 0.003(2) 0.002(2)
C3 0.030(3) 0.044(3) 0.043(3) 0.029(3) 0.005(2) 0.011(3)
C4 0.030(3) 0.051(4) 0.044(4) 0.029(3) 0.007(3) 0.017(3)
C5 0.025(3) 0.052(4) 0.036(3) 0.027(3) 0.001(2) 0.007(3)
C6 0.023(3) 0.046(3) 0.032(3) 0.025(3) 0.006(2) 0.008(2)
C7 0.018(2) 0.046(3) 0.031(3) 0.023(3) -0.001(2) 0.004(2)
C8 0.017(2) 0.057(4) 0.031(3) 0.023(3) 0.003(2) 0.005(2)
C9 0.020(3) 0.068(5) 0.030(3) 0.024(3) 0.007(2) 0.013(3)
C10 0.028(3) 0.055(4) 0.027(3) 0.019(3) 0.003(2) 0.010(3)
C11 0.030(3) 0.056(4) 0.030(3) 0.027(3) 0.009(2) 0.012(3)
C12 0.024(3) 0.046(3) 0.030(3) 0.021(3) 0.009(2) 0.010(2)
C13 0.036(3) 0.042(4) 0.062(4) 0.027(3) 0.000(3) 0.015(3)
C14 0.046(4) 0.044(5) 0.118(8) 0.009(5) 0.028(5) 0.016(4)
C15 0.047(4) 0.037(4) 0.071(5) 0.022(4) -0.001(4) 0.010(3)
C16 0.094(7) 0.056(5) 0.084(7) 0.044(5) -0.019(5) 0.018(5)
C17 0.039(3) 0.059(4) 0.031(3) 0.017(3) 0.007(3) 0.015(3)
C18 0.097(7) 0.056(5) 0.061(5) 0.026(4) 0.035(5) 0.031(5)
C19 0.053(5) 0.090(7) 0.043(4) 0.013(4) -0.002(4) 0.038(5)
C20 0.044(4) 0.070(5) 0.038(4) 0.015(4) -0.002(3) 0.014(4)
C21 0.024(2) 0.037(3) 0.031(3) 0.024(2) 0.005(2) 0.004(2)
C22 0.027(3) 0.030(3) 0.036(3) 0.021(2) 0.009(2) 0.005(2)
C23 0.023(2) 0.040(3) 0.027(3) 0.020(2) 0.008(2) 0.006(2)
C24 0.020(2) 0.028(3) 0.036(3) 0.022(2) 0.012(2) 0.006(2)
C25 0.029(3) 0.033(3) 0.035(3) 0.024(2) 0.005(2) 0.006(2)
C26 0.020(2) 0.038(3) 0.027(3) 0.019(2) 0.003(2) 0.002(2)
C27 0.021(2) 0.040(3) 0.034(3) 0.025(3) 0.006(2) 0.006(2)
C28 0.025(3) 0.038(3) 0.041(3) 0.026(3) 0.006(2) 0.007(2)
C29 0.019(2) 0.057(4) 0.039(3) 0.032(3) 0.006(2) 0.002(2)
C30 0.023(3) 0.059(4) 0.035(3) 0.033(3) 0.012(2) 0.011(3)
C31 0.022(3) 0.053(4) 0.037(3) 0.024(3) 0.010(2) 0.013(2)
C32 0.022(3) 0.050(4) 0.034(3) 0.024(3) 0.005(2) 0.005(2)
C33 0.034(3) 0.043(4) 0.055(4) 0.033(3) 0.022(3) 0.012(3)
C34 0.066(5) 0.042(4) 0.084(6) 0.031(4) 0.050(5) 0.016(4)
C35 0.030(3) 0.057(4) 0.054(4) 0.034(3) 0.024(3) 0.011(3)
C36 0.034(3) 0.077(5) 0.083(5) 0.066(5) 0.027(3) 0.024(3)
C37 0.026(3) 0.081(5) 0.030(3) 0.020(3) 0.012(2) 0.013(3)
C38 0.028(3) 0.065(5) 0.045(4) 0.028(3) 0.016(3) 0.024(3)
C39 0.033(4) 0.136(9) 0.057(5) 0.061(6) 0.022(3) 0.017(4)
C40 0.036(4) 0.115(8) 0.057(5) 0.010(5) 0.019(4) 0.034(5)
C41 0.022(2) 0.033(3) 0.038(3) 0.022(2) 0.007(2) 0.012(2)
C42 0.022(2) 0.033(3) 0.039(3) 0.022(2) 0.009(2) 0.008(2)
C43 0.029(3) 0.033(3) 0.036(3) 0.016(3) 0.008(2) 0.011(2)
C44 0.031(3) 0.035(3) 0.047(4) 0.014(3) 0.005(3) 0.000(2)
C45 0.026(3) 0.039(3) 0.045(3) 0.019(3) 0.007(2) 0.001(2)
C46 0.023(2) 0.032(3) 0.042(3) 0.022(3) 0.010(2) 0.010(2)
C47 0.020(2) 0.027(3) 0.042(3) 0.015(2) 0.007(2) 0.004(2)
C48 0.021(3) 0.062(4) 0.047(4) 0.025(3) 0.009(3) 0.015(3)
C49 0.022(3) 0.070(5) 0.053(4) 0.022(4) 0.013(3) 0.020(3)
C50 0.026(3) 0.036(3) 0.045(4) 0.010(3) 0.015(3) 0.007(2)
C51 0.027(3) 0.034(3) 0.040(3) 0.017(3) 0.011(2) 0.004(2)
C52 0.023(3) 0.032(3) 0.049(4) 0.024(3) 0.009(2) 0.003(2)
C53 0.031(3) 0.043(4) 0.036(3) 0.016(3) 0.009(2) 0.009(3)
C54 0.066(5) 0.094(7) 0.055(5) 0.023(5) 0.020(4) 0.053(5)
C55 0.046(4) 0.051(4) 0.039(4) 0.013(3) 0.008(3) 0.004(3)
C56 0.069(5) 0.054(5) 0.043(4) 0.017(3) 0.027(4) -0.002(4)
C57 0.038(3) 0.079(5) 0.041(4) 0.009(3) 0.018(3) -0.002(3)
C58 0.048(5) 0.237(15) 0.076(7) 0.043(8) 0.029(4) 0.001(6)
C59 0.084(7) 0.149(8) 0.080(7) -0.022(6) 0.045(5) -0.029(6)
C60 0.162(12) 0.180(11) 0.124(10) 0.085(9) 0.101(9) 0.067(9)
C61 0.036(3) 0.068(5) 0.041(4) 0.027(4) 0.006(3) 0.015(3)
C80 0.058(5) 0.092(7) 0.063(5) 0.056(5) 0.010(4) 0.024(5)
C81 0.105(9) 0.172(14) 0.126(11) 0.115(11) 0.074(9) 0.085(10)
C82 0.141(12) 0.122(11) 0.178(14) 0.117(11) 0.110(11) 0.086(10)
C83 0.131(15) 0.110(14) 0.51(5) 0.13(2) 0.18(2) 0.068(12)
C84 0.130(13) 0.112(12) 0.159(15) 0.057(11) -0.043(11) -0.001(10)
F1 0.081(3) 0.064(3) 0.051(3) 0.029(2) 0.008(2) -0.008(3)
F2 0.044(2) 0.052(2) 0.050(2) 0.0328(19) 0.0122(18) 0.0109(18)
F3 0.031(2) 0.084(4) 0.074(3) 0.015(3) 0.014(2) 0.009(2)
F4 0.126(5) 0.049(3) 0.058(3) 0.037(2) 0.032(3) 0.030(3)
F5 0.057(3) 0.052(3) 0.071(3) 0.020(2) 0.019(2) 0.021(2)
F6 0.039(2) 0.060(3) 0.115(4) 0.029(3) 0.038(3) 0.009(2)
F7 0.090(4) 0.361(13) 0.111(5) 0.165(7) 0.075(4) 0.143(7)
F8 0.027(2) 0.156(5) 0.065(3) 0.077(3) 0.0049(19) 0.010(3)
F9 0.087(4) 0.096(4) 0.056(3) 0.038(3) 0.004(3) 0.005(3)
F10 0.051(3) 0.116(5) 0.068(3) 0.052(3) 0.019(2) 0.031(3)
F11 0.069(4) 0.215(9) 0.170(7) 0.152(7) -0.008(4) -0.035(5)
F12 0.044(2) 0.180(6) 0.071(3) 0.092(4) 0.024(2) 0.040(3)
O1 0.066(4) 0.079(4) 0.059(4) 0.017(3) 0.019(3) 0.038(3)
P1 0.0200(6) 0.0347(8) 0.0327(7) 0.0226(6) 0.0057(5) 0.0054(5)
Sb1 0.0322(2) 0.0434(2) 0.0500(3) 0.0262(2) 0.01795(18) 0.01257(18)
Sb2 0.0243(2) 0.1317(6) 0.0595(3) 0.0686(4) 0.0134(2) 0.0154(3)

loop_
_atom_type_symbol
_atom_type_description
_atom_type_scat_dispersion_real
_atom_type_scat_dispersion_imag
_atom_type_scat_source
C C 0.0033 0.0016 'International Tables Vol C Tables 4.2.6.8 and 6.1.1.4'
H H 0.0000 0.0000 'International Tables Vol C Tables 4.2.6.8 and 6.1.1.4'
Ag Ag -0.8971 1.1015 'International Tables Vol C Tables 4.2.6.8 and 6.1.1.4'
Au Au -2.0133 8.8022 'International Tables Vol C Tables 4.2.6.8 and 6.1.1.4'
F F 0.0171 0.0103 'International Tables Vol C Tables 4.2.6.8 and 6.1.1.4'
O O 0.0106 0.0060 'International Tables Vol C Tables 4.2.6.8 and 6.1.1.4'
P P 0.1023 0.0942 'International Tables Vol C Tables 4.2.6.8 and 6.1.1.4'
Sb Sb -0.5866 1.5461 'International Tables Vol C Tables 4.2.6.8 and 6.1.1.4'

loop_
_geom_angle_atom_site_label_1
_geom_angle_atom_site_label_2
_geom_angle_atom_site_label_3
_geom_angle
_geom_angle_site_symmetry_1
_geom_angle_site_symmetry_3
_geom_angle_publ_flag
C29 Ag1 C29 180.0(3) . 2_666 ?
C29 Ag1 C28 146.8(2) . 2_666 ?
C29 Ag1 C28 33.2(2) 2_666 2_666 ?
C29 Ag1 C28 33.2(2) . . ?
C29 Ag1 C28 146.8(2) 2_666 . ?
C28 Ag1 C28 180.0(2) 2_666 . ?
C9 Ag2 C9 180.0 2_565 . ?
C9 Ag2 C8 33.7(2) 2_565 2_565 ?
C9 Ag2 C8 146.3(2) . 2_565 ?
C9 Ag2 C8 146.3(2) 2_565 . ?
C9 Ag2 C8 33.7(2) . . ?
C8 Ag2 C8 180.0(2) 2_565 . ?
C61 Au1 P1 176.6(2) . . ?
C2 C1 C6 121.2(5) . . ?
C2 C1 P1 119.5(4) . . ?
C6 C1 P1 118.3(5) . . ?
C1 C2 C3 121.4(6) . . ?
C1 C2 H2 119.3 . . ?
C3 C2 H2 119.3 . . ?
C4 C3 C2 116.4(6) . . ?
C4 C3 C13 120.9(5) . . ?
C2 C3 C13 122.7(6) . . ?
C5 C4 C3 122.6(6) . . ?
C5 C4 H4 118.7 . . ?
C3 C4 H4 118.7 . . ?
C4 C5 C6 120.7(6) . . ?
C4 C5 H5 119.6 . . ?
C6 C5 H5 119.6 . . ?
C5 C6 C1 117.7(6) . . ?
C5 C6 C7 118.2(5) . . ?
C1 C6 C7 124.1(5) . . ?
C12 C7 C8 117.7(6) . . ?
C12 C7 C6 121.8(5) . . ?
C8 C7 C6 120.5(5) . . ?
C7 C8 C9 120.3(6) . . ?
C7 C8 Ag2 106.4(3) . . ?
C9 C8 Ag2 72.2(3) . . ?
C7 C8 H8 116.4 . . ?
C9 C8 H8 116.4 . . ?
Ag2 C8 H8 116.4 . . ?
C10 C9 C8 121.3(6) . . ?
C10 C9 Ag2 107.0(4) . . ?
C8 C9 Ag2 74.1(3) . . ?
C10 C9 H9 115.6 . . ?
C8 C9 H9 115.6 . . ?
Ag2 C9 H9 115.6 . . ?
C11 C10 C9 116.9(6) . . ?
C11 C10 C17 123.2(6) . . ?
C9 C10 C17 120.0(6) . . ?
C10 C11 C12 122.4(6) . . ?
C10 C11 H11 118.8 . . ?
C12 C11 H11 118.8 . . ?
C11 C12 C7 121.3(6) . . ?
C11 C12 H12 119.3 . . ?
C7 C12 H12 119.3 . . ?
C3 C13 C16 109.3(7) . . ?
C3 C13 C15 113.3(5) . . ?
C16 C13 C15 108.5(7) . . ?
C3 C13 C14 107.6(6) . . ?
C16 C13 C14 109.6(7) . . ?
C15 C13 C14 108.4(7) . . ?
C13 C14 H14A 109.5 . . ?
C13 C14 H14B 109.5 . . ?
H14A C14 H14B 109.5 . . ?
C13 C14 H14C 109.5 . . ?
H14A C14 H14C 109.5 . . ?
H14B C14 H14C 109.5 . . ?
C13 C15 H15A 109.5 . . ?
C13 C15 H15B 109.5 . . ?
H15A C15 H15B 109.5 . . ?
C13 C15 H15C 109.5 . . ?
H15A C15 H15C 109.5 . . ?
H15B C15 H15C 109.5 . . ?
C13 C16 H16A 109.5 . . ?
C13 C16 H16B 109.5 . . ?
H16A C16 H16B 109.5 . . ?
C13 C16 H16C 109.5 . . ?
H16A C16 H16C 109.5 . . ?
H16B C16 H16C 109.5 . . ?
C18 C17 C10 112.0(6) . . ?
C18 C17 C19 109.5(7) . . ?
C10 C17 C19 109.1(6) . . ?
C18 C17 C20 109.3(7) . . ?
C10 C17 C20 109.2(6) . . ?
C19 C17 C20 107.5(6) . . ?
C17 C18 H18A 109.5 . . ?
C17 C18 H18B 109.5 . . ?
H18A C18 H18B 109.5 . . ?
C17 C18 H18C 109.5 . . ?
H18A C18 H18C 109.5 . . ?
H18B C18 H18C 109.5 . . ?
C17 C19 H19A 109.5 . . ?
C17 C19 H19B 109.5 . . ?
H19A C19 H19B 109.5 . . ?
C17 C19 H19C 109.5 . . ?
H19A C19 H19C 109.5 . . ?
H19B C19 H19C 109.5 . . ?
C17 C20 H20A 109.5 . . ?
C17 C20 H20B 109.5 . . ?
H20A C20 H20B 109.5 . . ?
C17 C20 H20C 109.5 . . ?
H20A C20 H20C 109.5 . . ?
H20B C20 H20C 109.5 . . ?
C26 C21 C22 119.5(5) . . ?
C26 C21 P1 123.0(4) . . ?
C22 C21 P1 117.2(4) . . ?
C23 C22 C21 122.5(5) . . ?
C23 C22 H22 118.8 . . ?
C21 C22 H22 118.8 . . ?
C22 C23 C24 117.0(5) . . ?
C22 C23 C33 118.8(5) . . ?
C24 C23 C33 124.2(5) . . ?
C25 C24 C23 121.5(5) . . ?
C25 C24 H24 119.3 . . ?
C23 C24 H24 119.3 . . ?
C24 C25 C26 121.4(5) . . ?
C24 C25 H25 119.3 . . ?
C26 C25 H25 119.3 . . ?
C25 C26 C21 118.0(5) . . ?
C25 C26 C27 120.3(5) . . ?
C21 C26 C27 121.7(5) . . ?
C32 C27 C28 119.4(5) . . ?
C32 C27 C26 120.1(5) . . ?
C28 C27 C26 120.5(5) . . ?
C27 C28 C29 119.4(6) . . ?
C27 C28 Ag1 104.0(4) . . ?
C29 C28 Ag1 66.5(3) . . ?
C27 C28 H28 118.1 . . ?
C29 C28 H28 118.1 . . ?
Ag1 C28 H28 118.1 . . ?
C30 C29 C28 121.5(5) . . ?
C30 C29 Ag1 97.4(4) . . ?
C28 C29 Ag1 80.3(3) . . ?
C30 C29 H29 116.4 . . ?
C28 C29 H29 116.4 . . ?
Ag1 C29 H29 116.4 . . ?
C29 C30 C31 117.8(5) . . ?
C29 C30 C37 120.0(5) . . ?
C31 C30 C37 122.1(6) . . ?
C30 C31 C32 121.8(6) . . ?
C30 C31 H31 119.1 . . ?
C32 C31 H31 119.1 . . ?
C27 C32 C31 120.1(5) . . ?
C27 C32 H32 119.9 . . ?
C31 C32 H32 119.9 . . ?
C23 C33 C34 109.7(5) . . ?
C23 C33 C35 111.8(5) . . ?
C34 C33 C35 108.9(6) . . ?
C23 C33 C36 109.0(5) . . ?
C34 C33 C36 109.0(6) . . ?
C35 C33 C36 108.4(5) . . ?
C33 C34 H34A 109.5 . . ?
C33 C34 H34B 109.5 . . ?
H34A C34 H34B 109.5 . . ?
C33 C34 H34C 109.5 . . ?
H34A C34 H34C 109.5 . . ?
H34B C34 H34C 109.5 . . ?
C33 C35 H35A 109.5 . . ?
C33 C35 H35B 109.5 . . ?
H35A C35 H35B 109.5 . . ?
C33 C35 H35C 109.5 . . ?
H35A C35 H35C 109.5 . . ?
H35B C35 H35C 109.5 . . ?
C33 C36 H36A 109.5 . . ?
C33 C36 H36B 109.5 . . ?
H36A C36 H36B 109.5 . . ?
C33 C36 H36C 109.5 . . ?
H36A C36 H36C 109.5 . . ?
H36B C36 H36C 109.5 . . ?
C40 C37 C38 108.6(7) . . ?
C40 C37 C30 112.5(6) . . ?
C38 C37 C30 109.0(5) . . ?
C40 C37 C39 108.7(7) . . ?
C38 C37 C39 109.2(6) . . ?
C30 C37 C39 108.7(7) . . ?
C37 C38 H38A 109.5 . . ?
C37 C38 H38B 109.5 . . ?
H38A C38 H38B 109.5 . . ?
C37 C38 H38C 109.5 . . ?
H38A C38 H38C 109.5 . . ?
H38B C38 H38C 109.5 . . ?
C37 C39 H39A 109.5 . . ?
C37 C39 H39B 109.5 . . ?
H39A C39 H39B 109.5 . . ?
C37 C39 H39C 109.5 . . ?
H39A C39 H39C 109.5 . . ?
H39B C39 H39C 109.5 . . ?
C37 C40 H40A 109.5 . . ?
C37 C40 H40B 109.5 . . ?
H40A C40 H40B 109.5 . . ?
C37 C40 H40C 109.5 . . ?
H40A C40 H40C 109.5 . . ?
H40B C40 H40C 109.5 . . ?
C42 C41 C46 120.1(5) . . ?
C42 C41 P1 116.8(4) . . ?
C46 C41 P1 122.8(5) . . ?
C43 C42 C41 122.4(5) . . ?
C43 C42 H42 118.8 . . ?
C41 C42 H42 118.8 . . ?
C42 C43 C44 117.6(6) . . ?
C42 C43 C53 119.3(5) . . ?
C44 C43 C53 123.1(6) . . ?
C43 C44 C45 120.1(6) . . ?
C43 C44 H44 120.0 . . ?
C45 C44 H44 120.0 . . ?
C46 C45 C44 123.0(6) . . ?
C46 C45 H45 118.5 . . ?
C44 C45 H45 118.5 . . ?
C45 C46 C41 116.8(5) . . ?
C45 C46 C47 119.0(5) . . ?
C41 C46 C47 124.2(5) . . ?
C52 C47 C48 118.1(6) . . ?
C52 C47 C46 122.8(5) . . ?
C48 C47 C46 119.0(5) . . ?
C49 C48 C47 120.0(6) . . ?
C49 C48 H48 120.0 . . ?
C47 C48 H48 120.0 . . ?
C48 C49 C50 122.3(6) . . ?
C48 C49 H49 118.8 . . ?
C50 C49 H49 118.8 . . ?
C49 C50 C51 117.1(6) . . ?
C49 C50 C57 121.3(6) . . ?
C51 C50 C57 121.6(6) . . ?
C52 C51 C50 120.8(6) . . ?
C52 C51 H51 119.6 . . ?
C50 C51 H51 119.6 . . ?
C47 C52 C51 121.7(6) . . ?
C47 C52 H52 119.2 . . ?
C51 C52 H52 119.2 . . ?
C54 C53 C56 111.0(7) . . ?
C54 C53 C55 108.5(6) . . ?
C56 C53 C55 106.7(6) . . ?
C54 C53 C43 108.7(6) . . ?
C56 C53 C43 110.1(5) . . ?
C55 C53 C43 111.9(5) . . ?
C53 C54 H54A 109.5 . . ?
C53 C54 H54B 109.5 . . ?
H54A C54 H54B 109.5 . . ?
C53 C54 H54C 109.5 . . ?
H54A C54 H54C 109.5 . . ?
H54B C54 H54C 109.5 . . ?
C53 C55 H55A 109.5 . . ?
C53 C55 H55B 109.5 . . ?
H55A C55 H55B 109.5 . . ?
C53 C55 H55C 109.5 . . ?
H55A C55 H55C 109.5 . . ?
H55B C55 H55C 109.5 . . ?
C53 C56 H56A 109.5 . . ?
C53 C56 H56B 109.5 . . ?
H56A C56 H56B 109.5 . . ?
C53 C56 H56C 109.5 . . ?
H56A C56 H56C 109.5 . . ?
H56B C56 H56C 109.5 . . ?
C59 C57 C58 116.5(10) . . ?
C59 C57 C50 112.0(7) . . ?
C58 C57 C50 113.1(7) . . ?
C59 C57 C60 100.3(11) . . ?
C58 C57 C60 105.3(11) . . ?
C50 C57 C60 108.2(8) . . ?
C57 C58 H58A 109.5 . . ?
C57 C58 H58B 109.5 . . ?
H58A C58 H58B 109.5 . . ?
C57 C58 H58C 109.5 . . ?
H58A C58 H58C 109.5 . . ?
H58B C58 H58C 109.5 . . ?
C57 C59 H59A 109.5 . . ?
C57 C59 H59B 109.5 . . ?
H59A C59 H59B 109.5 . . ?
C57 C59 H59C 109.5 . . ?
H59A C59 H59C 109.5 . . ?
H59B C59 H59C 109.5 . . ?
C57 C60 H60A 109.5 . . ?
C57 C60 H60B 109.5 . . ?
H60A C60 H60B 109.5 . . ?
C57 C60 H60C 109.5 . . ?
H60A C60 H60C 109.5 . . ?
H60B C60 H60C 109.5 . . ?
O1 C61 Au1 176.3(8) . . ?
C81 C80 H80A 109.5 . . ?
C81 C80 H80B 109.5 . . ?
H80A C80 H80B 109.5 . . ?
C81 C80 H80C 109.5 . . ?
H80A C80 H80C 109.5 . . ?
H80B C80 H80C 109.5 . . ?
C80 C81 C82 113.7(11) . . ?
C80 C81 H81A 108.8 . . ?
C82 C81 H81A 108.8 . . ?
C80 C81 H81B 108.8 . . ?
C82 C81 H81B 108.8 . . ?
H81A C81 H81B 107.7 . . ?
C83 C82 C81 116.6(13) . . ?
C83 C82 H82A 108.1 . . ?
C81 C82 H82A 108.1 . . ?
C83 C82 H82B 108.1 . . ?
C81 C82 H82B 108.1 . . ?
H82A C82 H82B 107.3 . . ?
C82 C83 C84 123.2(15) . . ?
C82 C83 H83A 106.5 . . ?
C84 C83 H83A 106.5 . . ?
C82 C83 H83B 106.5 . . ?
C84 C83 H83B 106.5 . . ?
H83A C83 H83B 106.5 . . ?
C83 C84 H84A 109.5 . . ?
C83 C84 H84B 109.5 . . ?
H84A C84 H84B 109.5 . . ?
C83 C84 H84C 109.5 . . ?
H84A C84 H84C 109.5 . . ?
H84B C84 H84C 109.5 . . ?
C41 P1 C1 108.7(3) . . ?
C41 P1 C21 106.4(3) . . ?
C1 P1 C21 100.4(2) . . ?
C41 P1 Au1 112.88(18) . . ?
C1 P1 Au1 112.50(19) . . ?
C21 P1 Au1 115.1(2) . . ?
F6 Sb1 F5 91.4(2) . . ?
F6 Sb1 F1 89.3(3) . . ?
F5 Sb1 F1 90.2(2) . . ?
F6 Sb1 F4 90.1(3) . . ?
F5 Sb1 F4 91.4(2) . . ?
F1 Sb1 F4 178.3(2) . . ?
F6 Sb1 F3 177.3(2) . . ?
F5 Sb1 F3 91.3(2) . . ?
F1 Sb1 F3 90.6(2) . . ?
F4 Sb1 F3 90.0(3) . . ?
F6 Sb1 F2 90.3(2) . . ?
F5 Sb1 F2 178.02(19) . . ?
F1 Sb1 F2 90.6(2) . . ?
F4 Sb1 F2 87.77(18) . . ?
F3 Sb1 F2 87.0(2) . . ?
F7 Sb2 F11 90.6(5) . . ?
F7 Sb2 F12 91.4(2) . . ?
F11 Sb2 F12 90.1(3) . . ?
F7 Sb2 F8 90.0(2) . . ?
F11 Sb2 F8 90.9(3) . . ?
F12 Sb2 F8 178.24(19) . . ?
F7 Sb2 F10 177.9(2) . . ?
F11 Sb2 F10 90.2(4) . . ?
F12 Sb2 F10 90.6(2) . . ?
F8 Sb2 F10 88.0(2) . . ?
F7 Sb2 F9 94.6(4) . . ?
F11 Sb2 F9 174.8(4) . . ?
F12 Sb2 F9 90.7(3) . . ?
F8 Sb2 F9 88.1(2) . . ?
F10 Sb2 F9 84.6(3) . . ?

loop_
_geom_bond_atom_site_label_1
_geom_bond_atom_site_label_2
_geom_bond_distance
_geom_bond_site_symmetry_2
_geom_bond_publ_flag
Ag1 C29 2.358(6) . ?
Ag1 C29 2.358(6) 2_666 ?
Ag1 C28 2.535(6) 2_666 ?
Ag1 C28 2.535(6) . ?
Ag2 C9 2.438(6) 2_565 ?
Ag2 C9 2.438(6) . ?
Ag2 C8 2.462(5) 2_565 ?
Ag2 C8 2.462(5) . ?
Au1 C61 1.954(8) . ?
Au1 P1 2.2952(15) . ?
C1 C2 1.382(9) . ?
C1 C6 1.402(8) . ?
C1 P1 1.827(5) . ?
C2 C3 1.407(8) . ?
C2 H2 0.9500 . ?
C3 C4 1.391(9) . ?
C3 C13 1.519(10) . ?
C4 C5 1.384(10) . ?
C4 H4 0.9500 . ?
C5 C6 1.386(8) . ?
C5 H5 0.9500 . ?
C6 C7 1.502(9) . ?
C7 C12 1.390(8) . ?
C7 C8 1.410(8) . ?
C8 C9 1.419(10) . ?
C8 H8 1.0000 . ?
C9 C10 1.409(9) . ?
C9 H9 1.0000 . ?
C10 C11 1.385(8) . ?
C10 C17 1.521(10) . ?
C11 C12 1.397(9) . ?
C11 H11 0.9500 . ?
C12 H12 0.9500 . ?
C13 C16 1.518(11) . ?
C13 C15 1.526(10) . ?
C13 C14 1.552(11) . ?
C14 H14A 0.9800 . ?
C14 H14B 0.9800 . ?
C14 H14C 0.9800 . ?
C15 H15A 0.9800 . ?
C15 H15B 0.9800 . ?
C15 H15C 0.9800 . ?
C16 H16A 0.9800 . ?
C16 H16B 0.9800 . ?
C16 H16C 0.9800 . ?
C17 C18 1.506(11) . ?
C17 C19 1.538(10) . ?
C17 C20 1.535(9) . ?
C18 H18A 0.9800 . ?
C18 H18B 0.9800 . ?
C18 H18C 0.9800 . ?
C19 H19A 0.9800 . ?
C19 H19B 0.9800 . ?
C19 H19C 0.9800 . ?
C20 H20A 0.9800 . ?
C20 H20B 0.9800 . ?
C20 H20C 0.9800 . ?
C21 C26 1.403(8) . ?
C21 C22 1.396(8) . ?
C21 P1 1.824(5) . ?
C22 C23 1.389(7) . ?
C22 H22 0.9500 . ?
C23 C24 1.392(8) . ?
C23 C33 1.531(8) . ?
C24 C25 1.384(8) . ?
C24 H24 0.9500 . ?
C25 C26 1.390(7) . ?
C25 H25 0.9500 . ?
C26 C27 1.496(8) . ?
C27 C32 1.383(9) . ?
C27 C28 1.403(8) . ?
C28 C29 1.408(8) . ?
C28 H28 1.0000 . ?
C29 C30 1.388(10) . ?
C29 H29 1.0000 . ?
C30 C31 1.390(8) . ?
C30 C37 1.530(8) . ?
C31 C32 1.397(8) . ?
C31 H31 0.9500 . ?
C32 H32 0.9500 . ?
C33 C34 1.536(11) . ?
C33 C35 1.535(8) . ?
C33 C36 1.549(9) . ?
C34 H34A 0.9800 . ?
C34 H34B 0.9800 . ?
C34 H34C 0.9800 . ?
C35 H35A 0.9800 . ?
C35 H35B 0.9800 . ?
C35 H35C 0.9800 . ?
C36 H36A 0.9800 . ?
C36 H36B 0.9800 . ?
C36 H36C 0.9800 . ?
C37 C40 1.502(12) . ?
C37 C38 1.534(9) . ?
C37 C39 1.549(11) . ?
C38 H38A 0.9800 . ?
C38 H38B 0.9800 . ?
C38 H38C 0.9800 . ?
C39 H39A 0.9800 . ?
C39 H39B 0.9800 . ?
C39 H39C 0.9800 . ?
C40 H40A 0.9800 . ?
C40 H40B 0.9800 . ?
C40 H40C 0.9800 . ?
C41 C42 1.395(8) . ?
C41 C46 1.401(7) . ?
C41 P1 1.819(6) . ?
C42 C43 1.386(8) . ?
C42 H42 0.9500 . ?
C43 C44 1.390(8) . ?
C43 C53 1.539(8) . ?
C44 C45 1.387(9) . ?
C44 H44 0.9500 . ?
C45 C46 1.390(9) . ?
C45 H45 0.9500 . ?
C46 C47 1.493(8) . ?
C47 C52 1.383(8) . ?
C47 C48 1.399(8) . ?
C48 C49 1.379(10) . ?
C48 H48 0.9500 . ?
C49 C50 1.395(10) . ?
C49 H49 0.9500 . ?
C50 C51 1.395(8) . ?
C50 C57 1.535(9) . ?
C51 C52 1.385(8) . ?
C51 H51 0.9500 . ?
C52 H52 0.9500 . ?
C53 C54 1.528(10) . ?
C53 C56 1.530(10) . ?
C53 C55 1.540(9) . ?
C54 H54A 0.9800 . ?
C54 H54B 0.9800 . ?
C54 H54C 0.9800 . ?
C55 H55A 0.9800 . ?
C55 H55B 0.9800 . ?
C55 H55C 0.9800 . ?
C56 H56A 0.9800 . ?
C56 H56B 0.9800 . ?
C56 H56C 0.9800 . ?
C57 C59 1.429(13) . ?
C57 C58 1.429(12) . ?
C57 C60 1.559(17) . ?
C58 H58A 0.9800 . ?
C58 H58B 0.9800 . ?
C58 H58C 0.9800 . ?
C59 H59A 0.9800 . ?
C59 H59B 0.9800 . ?
C59 H59C 0.9800 . ?
C60 H60A 0.9800 . ?
C60 H60B 0.9800 . ?
C60 H60C 0.9800 . ?
C61 O1 1.075(9) . ?
C80 C81 1.412(13) . ?
C80 H80A 0.9800 . ?
C80 H80B 0.9800 . ?
C80 H80C 0.9800 . ?
C81 C82 1.499(12) . ?
C81 H81A 0.9900 . ?
C81 H81B 0.9900 . ?
C82 C83 1.450(16) . ?
C82 H82A 0.9900 . ?
C82 H82B 0.9900 . ?
C83 C84 1.492(15) . ?
C83 H83A 0.9900 . ?
C83 H83B 0.9900 . ?
C84 H84A 0.9800 . ?
C84 H84B 0.9800 . ?
C84 H84C 0.9800 . ?
F1 Sb1 1.864(5) . ?
F2 Sb1 1.893(4) . ?
F3 Sb1 1.872(4) . ?
F4 Sb1 1.866(4) . ?
F5 Sb1 1.861(5) . ?
F6 Sb1 1.853(4) . ?
F7 Sb2 1.823(6) . ?
F8 Sb2 1.880(4) . ?
F9 Sb2 1.882(6) . ?
F10 Sb2 1.879(5) . ?
F11 Sb2 1.856(8) . ?
F12 Sb2 1.862(4) . ?

loop_
_geom_torsion_atom_site_label_1
_geom_torsion_atom_site_label_2
_geom_torsion_atom_site_label_3
_geom_torsion_atom_site_label_4
_geom_torsion
_geom_torsion_site_symmetry_1
_geom_torsion_site_symmetry_2
_geom_torsion_site_symmetry_3
_geom_torsion_site_symmetry_4
_geom_torsion_publ_flag
C6 C1 C2 C3 0.8(8) . . . . ?
P1 C1 C2 C3 -167.7(4) . . . . ?
C1 C2 C3 C4 0.2(9) . . . . ?
C1 C2 C3 C13 178.8(6) . . . . ?
C2 C3 C4 C5 0.1(9) . . . . ?
C13 C3 C4 C5 -178.6(6) . . . . ?
C3 C4 C5 C6 -1.4(10) . . . . ?
C4 C5 C6 C1 2.3(9) . . . . ?
C4 C5 C6 C7 -180.0(5) . . . . ?
C2 C1 C6 C5 -2.1(8) . . . . ?
P1 C1 C6 C5 166.6(4) . . . . ?
C2 C1 C6 C7 -179.6(5) . . . . ?
P1 C1 C6 C7 -10.9(7) . . . . ?
C5 C6 C7 C12 -83.5(7) . . . . ?
C1 C6 C7 C12 94.1(7) . . . . ?
C5 C6 C7 C8 96.3(6) . . . . ?
C1 C6 C7 C8 -86.1(7) . . . . ?
C12 C7 C8 C9 -0.1(8) . . . . ?
C6 C7 C8 C9 -180.0(5) . . . . ?
C12 C7 C8 Ag2 78.5(5) . . . . ?
C6 C7 C8 Ag2 -101.3(5) . . . . ?
C7 C8 C9 C10 -1.6(8) . . . . ?
Ag2 C8 C9 C10 -100.5(5) . . . . ?
C7 C8 C9 Ag2 98.9(5) . . . . ?
C8 C9 C10 C11 2.4(8) . . . . ?
Ag2 C9 C10 C11 -79.0(6) . . . . ?
C8 C9 C10 C17 -177.3(5) . . . . ?
Ag2 C9 C10 C17 101.2(5) . . . . ?
C9 C10 C11 C12 -1.6(9) . . . . ?
C17 C10 C11 C12 178.1(5) . . . . ?
C10 C11 C12 C7 -0.1(9) . . . . ?
C8 C7 C12 C11 1.0(8) . . . . ?
C6 C7 C12 C11 -179.2(5) . . . . ?
C4 C3 C13 C16 -61.9(9) . . . . ?
C2 C3 C13 C16 119.6(7) . . . . ?
C4 C3 C13 C15 177.0(7) . . . . ?
C2 C3 C13 C15 -1.6(10) . . . . ?
C4 C3 C13 C14 57.1(9) . . . . ?
C2 C3 C13 C14 -121.4(7) . . . . ?
C11 C10 C17 C18 4.0(9) . . . . ?
C9 C10 C17 C18 -176.2(6) . . . . ?
C11 C10 C17 C19 -117.4(7) . . . . ?
C9 C10 C17 C19 62.3(8) . . . . ?
C11 C10 C17 C20 125.3(7) . . . . ?
C9 C10 C17 C20 -55.0(8) . . . . ?
C26 C21 C22 C23 -3.3(9) . . . . ?
P1 C21 C22 C23 171.4(4) . . . . ?
C21 C22 C23 C24 1.1(8) . . . . ?
C21 C22 C23 C33 -179.0(6) . . . . ?
C22 C23 C24 C25 -0.8(8) . . . . ?
C33 C23 C24 C25 179.3(6) . . . . ?
C23 C24 C25 C26 2.9(9) . . . . ?
C24 C25 C26 C21 -5.0(8) . . . . ?
C24 C25 C26 C27 176.7(5) . . . . ?
C22 C21 C26 C25 5.1(8) . . . . ?
P1 C21 C26 C25 -169.3(4) . . . . ?
C22 C21 C26 C27 -176.5(5) . . . . ?
P1 C21 C26 C27 9.0(8) . . . . ?
C25 C26 C27 C32 58.8(7) . . . . ?
C21 C26 C27 C32 -119.5(6) . . . . ?
C25 C26 C27 C28 -119.4(6) . . . . ?
C21 C26 C27 C28 62.3(7) . . . . ?
C32 C27 C28 C29 1.4(8) . . . . ?
C26 C27 C28 C29 179.7(5) . . . . ?
C32 C27 C28 Ag1 -69.2(6) . . . . ?
C26 C27 C28 Ag1 109.0(5) . . . . ?
C27 C28 C29 C30 -0.5(9) . . . . ?
Ag1 C28 C29 C30 92.8(5) . . . . ?
C27 C28 C29 Ag1 -93.3(5) . . . . ?
C28 C29 C30 C31 -0.4(8) . . . . ?
Ag1 C29 C30 C31 82.8(5) . . . . ?
C28 C29 C30 C37 179.5(5) . . . . ?
Ag1 C29 C30 C37 -97.3(5) . . . . ?
C29 C30 C31 C32 0.4(9) . . . . ?
C37 C30 C31 C32 -179.6(6) . . . . ?
C28 C27 C32 C31 -1.5(8) . . . . ?
C26 C27 C32 C31 -179.7(5) . . . . ?
C30 C31 C32 C27 0.6(9) . . . . ?
C22 C23 C33 C34 -57.9(7) . . . . ?
C24 C23 C33 C34 122.1(6) . . . . ?
C22 C23 C33 C35 -178.7(6) . . . . ?
C24 C23 C33 C35 1.2(9) . . . . ?
C22 C23 C33 C36 61.4(7) . . . . ?
C24 C23 C33 C36 -118.6(6) . . . . ?
C29 C30 C37 C40 -175.0(7) . . . . ?
C31 C30 C37 C40 4.9(10) . . . . ?
C29 C30 C37 C38 64.5(8) . . . . ?
C31 C30 C37 C38 -115.6(7) . . . . ?
C29 C30 C37 C39 -54.5(7) . . . . ?
C31 C30 C37 C39 125.4(7) . . . . ?
C46 C41 C42 C43 -0.9(9) . . . . ?
P1 C41 C42 C43 172.8(4) . . . . ?
C41 C42 C43 C44 1.5(9) . . . . ?
C41 C42 C43 C53 -178.8(5) . . . . ?
C42 C43 C44 C45 -1.3(9) . . . . ?
C53 C43 C44 C45 179.0(6) . . . . ?
C43 C44 C45 C46 0.5(10) . . . . ?
C44 C45 C46 C41 0.2(9) . . . . ?
C44 C45 C46 C47 -178.6(6) . . . . ?
C42 C41 C46 C45 0.0(8) . . . . ?
P1 C41 C46 C45 -173.3(4) . . . . ?
C42 C41 C46 C47 178.8(5) . . . . ?
P1 C41 C46 C47 5.5(8) . . . . ?
C45 C46 C47 C52 -126.6(6) . . . . ?
C41 C46 C47 C52 54.7(8) . . . . ?
C45 C46 C47 C48 50.9(8) . . . . ?
C41 C46 C47 C48 -127.8(6) . . . . ?
C52 C47 C48 C49 2.4(10) . . . . ?
C46 C47 C48 C49 -175.2(6) . . . . ?
C47 C48 C49 C50 -0.3(12) . . . . ?
C48 C49 C50 C51 -2.3(11) . . . . ?
C48 C49 C50 C57 177.3(7) . . . . ?
C49 C50 C51 C52 2.6(9) . . . . ?
C57 C50 C51 C52 -176.9(6) . . . . ?
C48 C47 C52 C51 -2.0(9) . . . . ?
C46 C47 C52 C51 175.5(5) . . . . ?
C50 C51 C52 C47 -0.5(9) . . . . ?
C42 C43 C53 C54 -74.4(8) . . . . ?
C44 C43 C53 C54 105.3(8) . . . . ?
C42 C43 C53 C56 47.3(8) . . . . ?
C44 C43 C53 C56 -133.0(7) . . . . ?
C42 C43 C53 C55 165.8(6) . . . . ?
C44 C43 C53 C55 -14.5(9) . . . . ?
C49 C50 C57 C59 111.5(11) . . . . ?
C51 C50 C57 C59 -68.9(12) . . . . ?
C49 C50 C57 C58 -22.6(13) . . . . ?
C51 C50 C57 C58 157.0(10) . . . . ?
C49 C50 C57 C60 -138.9(10) . . . . ?
C51 C50 C57 C60 40.6(11) . . . . ?
C80 C81 C82 C83 172.7(14) . . . . ?
C81 C82 C83 C84 170.1(18) . . . . ?
C42 C41 P1 C1 84.9(5) . . . . ?
C46 C41 P1 C1 -101.6(5) . . . . ?
C42 C41 P1 C21 -22.5(5) . . . . ?
C46 C41 P1 C21 151.0(5) . . . . ?
C42 C41 P1 Au1 -149.6(4) . . . . ?
C46 C41 P1 Au1 23.9(5) . . . . ?
C2 C1 P1 C41 -7.0(5) . . . . ?
C6 C1 P1 C41 -175.8(4) . . . . ?
C2 C1 P1 C21 104.5(5) . . . . ?
C6 C1 P1 C21 -64.4(5) . . . . ?
C2 C1 P1 Au1 -132.7(4) . . . . ?
C6 C1 P1 Au1 58.4(4) . . . . ?
C26 C21 P1 C41 -100.5(5) . . . . ?
C22 C21 P1 C41 84.9(5) . . . . ?
C26 C21 P1 C1 146.3(5) . . . . ?
C22 C21 P1 C1 -28.2(5) . . . . ?
C26 C21 P1 Au1 25.3(5) . . . . ?
C22 C21 P1 Au1 -149.3(4) . . . . ?

loop_
_platon_squeeze_void_nr
_platon_squeeze_void_average_x
_platon_squeeze_void_average_y
_platon_squeeze_void_average_z
_platon_squeeze_void_volume
_platon_squeeze_void_count_electrons
_platon_squeeze_void_content
1 -0.017 0.000 0.000 509 167 ' '
